data_7216855
loop_
_publ_author_name
'Hu, Ting'
'Yang, Jin'
'Mak, Thomas C. W.'

_publ_section_title
;
 Assembly of organometallic networks with multinuclear
 silver(i)--ethynediide supramolecular synthon, trifluoroacetate and
 ligands derived from isomeric dicyanobenzenes
;
_journal_issue 28
_journal_name_full CrystEngComm
_journal_page_first 6316
_journal_paper_doi 10.1039/c3ce41671b
_journal_volume 16
_journal_year 2014
_chemical_formula_sum 'C26 H16 Ag8 F12 N2 O16'
_chemical_formula_weight 1703.37
_chemical_name_systematic
;
 ?
;
_space_group_IT_number 2
_symmetry_cell_setting triclinic
_symmetry_space_group_name_Hall '-P 1'
_symmetry_space_group_name_H-M 'P -1'
_atom_sites_solution_hydrogens geom
_atom_sites_solution_primary direct
_atom_sites_solution_secondary difmap
_audit_creation_method SHELXL-97
_cell_angle_alpha 93.275(2)
_cell_angle_beta 95.7970(10)
_cell_angle_gamma 97.8950(10)
_cell_formula_units_Z 2
_cell_length_a 8.2222(7)
_cell_length_b 16.2247(14)
_cell_length_c 16.4614(14)
_cell_measurement_reflns_used 38234
_cell_measurement_temperature 296(2)
_cell_measurement_theta_max 27.937
_cell_measurement_theta_min 2.494
_cell_volume 2158.4(3)
_computing_cell_refinement SAINT(Bruker,2001)
_computing_data_collection APEX2(Bruker,2003)
_computing_data_reduction APEX2(Bruker,2003)
_computing_structure_refinement 'SHELXL-97 (Sheldrick, 1997)'
_computing_structure_solution 'SHELXS-97 (Sheldrick, 1990)'
_diffrn_ambient_temperature 296(2)
_diffrn_measured_fraction_theta_full 0.990
_diffrn_measured_fraction_theta_max 0.990
_diffrn_radiation_monochromator graphite
_diffrn_radiation_source 'fine-focus sealed tube'
_diffrn_radiation_type MoK\a
_diffrn_radiation_wavelength 0.71073
_diffrn_reflns_av_R_equivalents 0.0892
_diffrn_reflns_av_sigmaI/netI 0.0948
_diffrn_reflns_limit_h_max 10
_diffrn_reflns_limit_h_min -10
_diffrn_reflns_limit_k_max 21
_diffrn_reflns_limit_k_min -20
_diffrn_reflns_limit_l_max 21
_diffrn_reflns_limit_l_min -21
_diffrn_reflns_number 32274
_diffrn_reflns_theta_full 27.98
_diffrn_reflns_theta_max 27.98
_diffrn_reflns_theta_min 1.25
_exptl_absorpt_coefficient_mu 3.660
_exptl_absorpt_correction_T_max 0.5587
_exptl_absorpt_correction_T_min 0.5281
_exptl_absorpt_correction_type multi-scan
_exptl_absorpt_process_details SADABS
_exptl_crystal_colour colorless
_exptl_crystal_density_diffrn 2.565
_exptl_crystal_density_method 'not measured'
_exptl_crystal_description prism
_exptl_crystal_F_000 1556
_exptl_crystal_size_max 0.20
_exptl_crystal_size_mid 0.18
_exptl_crystal_size_min 0.18
_refine_diff_density_max 2.824
_refine_diff_density_min -2.742
_refine_diff_density_rms 0.496
_refine_ls_extinction_method none
_refine_ls_goodness_of_fit_ref 1.052
_refine_ls_hydrogen_treatment constr
_refine_ls_matrix_type full
_refine_ls_number_parameters 642
_refine_ls_number_reflns 10298
_refine_ls_number_restraints 24
_refine_ls_restrained_S_all 1.055
_refine_ls_R_factor_all 0.1017
_refine_ls_R_factor_gt 0.0901
_refine_ls_shift/su_max 0.000
_refine_ls_shift/su_mean 0.000
_refine_ls_structure_factor_coef Fsqd
_refine_ls_weighting_details 'calc w=1/[\s^2^(Fo^2^)+(0.1771P)^2^+0.0000P] where P=(Fo^2^+2Fc^2^)/3'
_refine_ls_weighting_scheme calc
_refine_ls_wR_factor_gt 0.2299
_refine_ls_wR_factor_ref 0.2435
_reflns_number_gt 8480
_reflns_number_total 10298
_reflns_threshold_expression >2sigma(I)
_cod_data_source_file c3ce41671b.txt
_cod_data_source_block 5
_cod_depositor_comments
;
The following automatic conversions were performed:

'_symmetry_cell_setting' value 'Triclinic' changed to 'triclinic'
according to
/usr/data/users/saulius/crontab/automatic-downloads/rss-feeds/RSC/lib/dictionaries/cif_core.dic
dictionary named 'cif_core.dic' version 2.4.2 from 2011-04-26.

Automatic conversion script
Id: cif_fix_values 2281 2013-09-26 08:29:07Z andrius 
;
_cod_original_sg_symbol_H-M P-1
_cod_database_code 7216855

loop_
_symmetry_equiv_pos_as_xyz
'x, y, z'
'-x, -y, -z'

loop_
_atom_site_label
_atom_site_type_symbol
_atom_site_fract_x
_atom_site_fract_y
_atom_site_fract_z
_atom_site_U_iso_or_equiv
_atom_site_adp_type
_atom_site_occupancy
_atom_site_symmetry_multiplicity
_atom_site_calc_flag
_atom_site_refinement_flags
_atom_site_disorder_assembly
_atom_site_disorder_group
Ag1 Ag 0.52053(7) 0.56661(4) 0.55714(4) 0.02057(18) Uani 1 1 d . . .
Ag2 Ag 0.86810(7) 0.60514(4) 0.63444(4) 0.02207(19) Uani 1 1 d . . .
Ag3 Ag 0.81738(8) 0.41957(4) 0.60770(4) 0.02374(19) Uani 1 1 d . . .
Ag4 Ag 0.81583(8) 0.34626(4) 0.44151(4) 0.02375(19) Uani 1 1 d . . .
Ag5 Ag 0.83327(7) 0.49037(4) 0.34775(4) 0.02229(18) Uani 1 1 d . . .
Ag6 Ag 0.84632(8) 0.63660(4) 0.45633(4) 0.02309(19) Uani 1 1 d . . .
Ag7 Ag 0.54569(13) 0.76279(5) 0.68416(7) 0.0494(3) Uani 1 1 d . . .
Ag8 Ag 0.47232(13) 0.36038(6) 0.72300(5) 0.0424(2) Uani 1 1 d . . .
C1 C 0.7646(9) 0.5253(5) 0.5260(5) 0.0178(15) Uani 1 1 d . . .
C2 C 0.7706(9) 0.4729(6) 0.4705(6) 0.0218(17) Uani 1 1 d . . .
C3 C 0.5413(10) 0.5810(5) 0.7400(5) 0.0197(16) Uani 1 1 d . . .
C4 C 0.5528(9) 0.5990(6) 0.8294(5) 0.0207(16) Uani 1 1 d . . .
C5 C 0.4293(11) 0.5615(7) 0.8729(6) 0.029(2) Uani 1 1 d . . .
H5 H 0.3435 0.5234 0.8458 0.035 Uiso 1 1 calc R . .
C6 C 0.4334(12) 0.5806(7) 0.9563(6) 0.034(2) Uani 1 1 d . . .
H6 H 0.3481 0.5581 0.9850 0.041 Uiso 1 1 calc R . .
C7 C 0.5675(13) 0.6339(7) 0.9957(6) 0.035(2) Uani 1 1 d . . .
C8 C 0.6939(14) 0.6716(8) 0.9530(7) 0.042(3) Uani 1 1 d . . .
H8 H 0.7822 0.7076 0.9809 0.050 Uiso 1 1 calc R . .
C9 C 0.6865(11) 0.6551(7) 0.8694(6) 0.035(2) Uani 1 1 d . . .
H9 H 0.7682 0.6805 0.8401 0.042 Uiso 1 1 calc R . .
C10 C 0.5689(13) 0.6502(8) 1.0838(6) 0.038(2) Uani 1 1 d . . .
C11 C 0.5064(9) 0.7213(5) 0.4584(5) 0.0191(16) Uani 1 1 d . . .
C12 C 0.5072(9) 0.8048(5) 0.4261(5) 0.0175(15) Uani 1 1 d . . .
C13 C 0.4004(11) 0.8567(6) 0.4566(6) 0.0266(19) Uani 1 1 d . . .
H13 H 0.3340 0.8391 0.4966 0.032 Uiso 1 1 calc R . .
C14 C 0.3950(12) 0.9345(6) 0.4263(6) 0.032(2) Uani 1 1 d . . .
H14 H 0.3235 0.9687 0.4458 0.038 Uiso 1 1 calc R . .
C15 C 0.4947(13) 0.9617(6) 0.3675(6) 0.030(2) Uani 1 1 d . . .
C16 C 0.6037(13) 0.9100(6) 0.3378(7) 0.034(2) Uani 1 1 d . . .
H16 H 0.6720 0.9279 0.2987 0.041 Uiso 1 1 calc R . .
C17 C 0.6074(11) 0.8320(6) 0.3678(6) 0.0274(19) Uani 1 1 d . . .
H17 H 0.6785 0.7975 0.3484 0.033 Uiso 1 1 calc R . .
C18 C 0.4885(14) 1.0436(6) 0.3405(7) 0.038(2) Uani 1 1 d . . .
C19 C 1.1473(11) 0.6962(6) 0.7560(6) 0.0251(18) Uani 1 1 d . . .
C20 C 1.2034(14) 0.7561(8) 0.8324(7) 0.043(3) Uani 1 1 d . . .
C21 C 0.9848(10) 0.7982(5) 0.5727(6) 0.0235(17) Uani 1 1 d . . .
C22 C 0.9790(13) 0.8915(7) 0.5954(9) 0.044(3) Uani 1 1 d . . .
C23 C 1.0354(12) 0.7320(6) 0.3288(6) 0.033(2) Uani 1 1 d . . .
C24 C 1.0375(15) 0.7997(10) 0.2682(11) 0.066(5) Uani 1 1 d . . .
C25 C 1.0534(11) 0.5384(7) 0.2120(6) 0.031(2) Uani 1 1 d . A .
C26 C 1.0598(15) 0.5493(12) 0.1203(7) 0.059(4) Uani 1 1 d . . .
F1 F 1.1360(18) 0.8202(7) 0.8333(9) 0.138(6) Uani 1 1 d . . .
F2 F 1.1574(15) 0.7202(9) 0.8987(6) 0.110(4) Uani 1 1 d . . .
F3 F 1.3641(10) 0.7735(6) 0.8488(6) 0.082(3) Uani 1 1 d . . .
F4 F 0.8472(13) 0.9151(6) 0.5715(11) 0.134(6) Uani 1 1 d . . .
F5 F 0.984(4) 0.9039(10) 0.6713(10) 0.267(16) Uani 1 1 d . . .
F6 F 1.1032(14) 0.9387(6) 0.5769(13) 0.153(8) Uani 1 1 d . . .
F7 F 1.0144(18) 0.8736(7) 0.3091(10) 0.129(6) Uani 1 1 d . . .
F8 F 0.9183(16) 0.7953(9) 0.2168(9) 0.083(4) Uani 0.75 1 d PU . .
F9 F 1.1839(11) 0.8245(7) 0.2456(7) 0.093(4) Uani 1 1 d . . .
F10 F 0.958(6) 0.594(4) 0.091(3) 0.102(17) Uani 0.53(3) 1 d P A 1
F11 F 1.196(2) 0.5619(17) 0.0953(13) 0.068(6) Uani 0.53(3) 1 d PU A 1
F12 F 0.994(3) 0.4709(16) 0.0814(10) 0.104(11) Uani 0.53(3) 1 d P A 1
F8' F 0.985(5) 0.750(3) 0.190(3) 0.079(11) Uani 0.25 1 d PU . .
F10' F 1.159(3) 0.6309(16) 0.1141(14) 0.089(8) Uani 0.47(3) 1 d PU A 2
F11' F 1.160(4) 0.5119(18) 0.0884(12) 0.083(11) Uani 0.47(3) 1 d P A 2
F12' F 0.928(5) 0.560(4) 0.081(3) 0.072(18) Uani 0.47(3) 1 d P A 2
N1 N 0.5648(12) 0.6595(6) 1.1525(5) 0.042(2) Uani 1 1 d . . .
N2 N 0.4805(14) 1.1095(6) 0.3202(6) 0.047(2) Uani 1 1 d . . .
O1 O 0.4623(7) 0.5120(4) 0.7077(4) 0.0235(13) Uani 1 1 d . . .
O2 O 0.6113(7) 0.6349(4) 0.6963(4) 0.0207(12) Uani 1 1 d . . .
O3 O 0.4747(7) 0.7102(4) 0.5297(4) 0.0214(12) Uani 1 1 d . . .
O4 O 0.5415(8) 0.6616(4) 0.4119(4) 0.0237(13) Uani 1 1 d . . .
O5 O 0.9962(9) 0.6798(6) 0.7412(5) 0.0431(19) Uani 1 1 d . . .
O6 O 1.2552(8) 0.6732(5) 0.7178(4) 0.0349(16) Uani 1 1 d . . .
O7 O 0.8523(9) 0.7554(5) 0.5557(7) 0.060(3) Uani 1 1 d . . .
O8 O 1.1264(9) 0.7798(4) 0.5747(5) 0.0369(17) Uani 1 1 d . . .
O9 O 0.8982(11) 0.7137(6) 0.3537(6) 0.050(2) Uani 1 1 d . . .
O10 O 1.1634(9) 0.7026(5) 0.3419(6) 0.042(2) Uani 1 1 d . . .
O11 O 0.9137(8) 0.5312(5) 0.2344(4) 0.0335(16) Uani 1 1 d . . .
O12 O 1.1904(9) 0.5360(6) 0.2540(5) 0.0413(19) Uani 1 1 d . . .
O1W O 0.422(7) 0.991(4) 0.129(4) 0.092(15) Uiso 0.25 1 d P . .
O2W O 1.015(6) 1.000(3) 0.129(3) 0.073(12) Uiso 0.25 1 d P . .
O3W O 0.769(7) 0.998(4) 0.867(4) 0.100(17) Uiso 0.25 1 d P . .
O4W O 0.718(7) 0.977(3) 0.122(3) 0.088(15) Uiso 0.25 1 d P . .
O5W O 0.424(6) 0.935(3) 0.090(3) 0.081(13) Uiso 0.25 1 d P . .
O6W O 0.589(7) 0.994(4) 0.129(4) 0.089(15) Uiso 0.25 1 d P . .
O7W O 0.886(6) 0.994(3) 0.132(3) 0.075(12) Uiso 0.25 1 d P . .
O8W O 0.261(6) 0.942(3) 0.093(3) 0.084(14) Uiso 0.25 1 d P . .
O9W O 0.571(6) 0.938(3) 0.086(3) 0.081(13) Uiso 0.25 1 d P . .
O10W O 0.691(7) 0.891(4) 0.047(4) 0.103(17) Uiso 0.25 1 d P . .
O11W O 0.863(6) 0.893(3) 0.045(3) 0.079(13) Uiso 0.25 1 d P . .
O12W O 0.341(8) 0.878(4) 0.046(4) 0.091(15) Uiso 0.25 1 d P . .
O13W O 0.977(7) 0.944(4) 0.087(3) 0.086(14) Uiso 0.25 1 d P . .
O14W O 0.043(6) 0.892(3) 0.045(3) 0.086(14) Uiso 0.25 1 d P . .
O15W O 0.218(6) 0.879(3) 0.045(3) 0.077(13) Uiso 0.25 1 d P . .
O16W O 0.473(8) 0.884(4) 0.045(4) 0.093(16) Uiso 0.25 1 d P . .

loop_
_atom_site_aniso_label
_atom_site_aniso_U_11
_atom_site_aniso_U_22
_atom_site_aniso_U_33
_atom_site_aniso_U_23
_atom_site_aniso_U_13
_atom_site_aniso_U_12
Ag1 0.0137(3) 0.0262(4) 0.0219(4) -0.0038(3) 0.0021(2) 0.0055(2)
Ag2 0.0168(3) 0.0283(4) 0.0208(4) -0.0037(3) 0.0036(2) 0.0031(2)
Ag3 0.0282(3) 0.0239(4) 0.0183(3) 0.0060(3) -0.0016(3) 0.0020(3)
Ag4 0.0214(3) 0.0225(3) 0.0295(4) 0.0007(3) 0.0089(3) 0.0070(2)
Ag5 0.0199(3) 0.0303(4) 0.0169(3) 0.0008(3) 0.0036(2) 0.0037(2)
Ag6 0.0260(3) 0.0200(3) 0.0244(4) 0.0055(3) 0.0042(3) 0.0048(2)
Ag7 0.0697(6) 0.0192(4) 0.0606(6) 0.0036(4) 0.0022(5) 0.0142(4)
Ag8 0.0718(6) 0.0390(5) 0.0201(4) 0.0072(3) 0.0092(4) 0.0161(4)
C1 0.020(4) 0.018(4) 0.017(4) 0.006(3) 0.002(3) 0.009(3)
C2 0.012(3) 0.027(4) 0.027(5) 0.003(4) 0.002(3) 0.005(3)
C3 0.021(4) 0.022(4) 0.017(4) 0.005(3) 0.001(3) 0.007(3)
C4 0.013(3) 0.029(4) 0.020(4) 0.003(3) 0.001(3) 0.000(3)
C5 0.024(4) 0.041(5) 0.022(5) 0.004(4) 0.003(3) -0.004(4)
C6 0.031(5) 0.054(7) 0.017(4) 0.010(4) 0.007(4) -0.002(4)
C7 0.044(6) 0.044(6) 0.017(5) 0.001(4) 0.007(4) 0.003(5)
C8 0.043(6) 0.048(6) 0.024(5) -0.013(5) 0.001(4) -0.018(5)
C9 0.025(4) 0.051(6) 0.024(5) -0.004(4) 0.007(4) -0.009(4)
C10 0.041(5) 0.054(7) 0.019(5) 0.003(5) 0.007(4) 0.004(5)
C11 0.017(3) 0.019(4) 0.021(4) 0.005(3) -0.002(3) 0.006(3)
C12 0.019(3) 0.012(4) 0.020(4) -0.002(3) -0.001(3) 0.001(3)
C13 0.033(5) 0.023(4) 0.027(5) 0.003(4) 0.013(4) 0.010(4)
C14 0.036(5) 0.022(5) 0.037(6) 0.000(4) 0.007(4) 0.007(4)
C15 0.042(5) 0.019(4) 0.032(5) 0.010(4) 0.006(4) 0.008(4)
C16 0.047(6) 0.019(4) 0.038(6) 0.001(4) 0.016(5) -0.002(4)
C17 0.031(4) 0.026(5) 0.031(5) 0.002(4) 0.014(4) 0.015(4)
C18 0.050(6) 0.026(5) 0.040(6) 0.016(5) 0.011(5) 0.009(4)
C19 0.025(4) 0.025(4) 0.023(4) -0.005(4) 0.000(3) 0.002(3)
C20 0.041(6) 0.045(7) 0.039(6) -0.024(5) -0.005(5) 0.013(5)
C21 0.027(4) 0.016(4) 0.031(5) 0.005(3) 0.003(3) 0.010(3)
C22 0.038(6) 0.024(5) 0.071(9) -0.004(5) 0.016(5) 0.009(4)
C23 0.034(5) 0.031(5) 0.034(5) 0.011(4) 0.001(4) 0.008(4)
C24 0.036(6) 0.081(11) 0.093(12) 0.068(10) 0.019(7) 0.015(6)
C25 0.029(5) 0.041(6) 0.022(5) 0.003(4) 0.002(4) 0.009(4)
C26 0.036(6) 0.118(13) 0.026(6) 0.013(7) 0.010(5) 0.016(7)
F1 0.156(11) 0.080(8) 0.162(13) -0.088(8) -0.067(10) 0.069(8)
F2 0.118(9) 0.158(12) 0.038(5) -0.032(6) 0.021(5) -0.025(8)
F3 0.048(4) 0.097(7) 0.086(7) -0.049(6) -0.017(4) -0.004(4)
F4 0.078(7) 0.038(5) 0.28(2) -0.017(8) -0.018(9) 0.038(5)
F5 0.64(5) 0.086(11) 0.100(12) -0.028(9) 0.04(2) 0.14(2)
F6 0.077(7) 0.031(5) 0.36(3) -0.010(8) 0.085(10) -0.008(4)
F7 0.157(12) 0.059(7) 0.199(15) 0.070(8) 0.074(11) 0.051(7)
F8 0.080(7) 0.090(7) 0.075(7) 0.065(6) -0.019(5) -0.005(6)
F9 0.066(5) 0.101(8) 0.124(9) 0.088(7) 0.030(6) 0.008(5)
F10 0.11(4) 0.18(5) 0.05(2) 0.07(3) 0.03(2) 0.08(3)
F11 0.052(7) 0.097(11) 0.060(9) 0.016(8) 0.022(6) 0.011(8)
F12 0.128(19) 0.13(2) 0.028(9) -0.025(10) 0.017(10) -0.055(16)
F8' 0.083(14) 0.082(14) 0.068(14) 0.013(9) -0.001(9) 0.006(9)
F10' 0.097(11) 0.087(11) 0.078(11) 0.038(8) 0.009(8) -0.022(8)
F11' 0.15(3) 0.095(19) 0.039(11) 0.030(12) 0.060(14) 0.09(2)
F12' 0.028(9) 0.15(5) 0.035(12) 0.04(2) -0.009(8) 0.001(18)
N1 0.056(6) 0.043(5) 0.021(4) -0.004(4) 0.001(4) -0.008(4)
N2 0.078(7) 0.024(5) 0.042(6) 0.007(4) 0.015(5) 0.009(4)
O1 0.019(3) 0.029(3) 0.021(3) -0.001(3) -0.002(2) 0.001(2)
O2 0.025(3) 0.021(3) 0.019(3) 0.005(2) 0.007(2) 0.009(2)
O3 0.022(3) 0.023(3) 0.020(3) 0.001(2) 0.006(2) 0.003(2)
O4 0.031(3) 0.023(3) 0.020(3) 0.004(2) 0.007(2) 0.011(2)
O5 0.028(3) 0.067(5) 0.031(4) -0.016(4) 0.005(3) 0.001(3)
O6 0.023(3) 0.045(4) 0.032(4) -0.013(3) -0.003(3) 0.002(3)
O7 0.026(4) 0.034(4) 0.118(9) -0.014(5) -0.006(4) 0.009(3)
O8 0.031(3) 0.026(4) 0.055(5) 0.001(3) 0.011(3) 0.005(3)
O9 0.054(5) 0.055(5) 0.056(5) 0.037(4) 0.029(4) 0.027(4)
O10 0.029(4) 0.031(4) 0.071(6) 0.023(4) 0.006(4) 0.006(3)
O11 0.024(3) 0.055(5) 0.021(3) 0.006(3) 0.003(2) 0.003(3)
O12 0.033(4) 0.066(6) 0.027(4) 0.001(4) 0.005(3) 0.014(4)

loop_
_atom_type_symbol
_atom_type_description
_atom_type_scat_dispersion_real
_atom_type_scat_dispersion_imag
_atom_type_scat_source
C C 0.0033 0.0016 'International Tables Vol C Tables 4.2.6.8 and 6.1.1.4'
H H 0.0000 0.0000 'International Tables Vol C Tables 4.2.6.8 and 6.1.1.4'
N N 0.0061 0.0033 'International Tables Vol C Tables 4.2.6.8 and 6.1.1.4'
O O 0.0106 0.0060 'International Tables Vol C Tables 4.2.6.8 and 6.1.1.4'
F F 0.0171 0.0103 'International Tables Vol C Tables 4.2.6.8 and 6.1.1.4'
Ag Ag -0.8971 1.1015 'International Tables Vol C Tables 4.2.6.8 and 6.1.1.4'

loop_
_geom_angle_atom_site_label_1
_geom_angle_atom_site_label_2
_geom_angle_atom_site_label_3
_geom_angle
_geom_angle_site_symmetry_1
_geom_angle_site_symmetry_3
C1 Ag1 C2 141.0(3) . 2_666
C1 Ag1 O3 117.7(2) . .
C2 Ag1 O3 87.4(3) 2_666 .
C1 Ag1 O2 99.7(2) . .
C2 Ag1 O2 114.0(3) 2_666 .
O3 Ag1 O2 81.30(19) . .
C1 Ag1 Ag1 66.3(2) . 2_666
C2 Ag1 Ag1 74.8(2) 2_666 2_666
O3 Ag1 Ag1 125.70(15) . 2_666
O2 Ag1 Ag1 152.76(14) . 2_666
C1 Ag1 Ag2 46.5(2) . .
C2 Ag1 Ag2 165.4(2) 2_666 .
O3 Ag1 Ag2 98.23(14) . .
O2 Ag1 Ag2 54.22(13) . .
Ag1 Ag1 Ag2 111.71(3) 2_666 .
C1 Ag1 Ag4 164.7(2) . 2_666
C2 Ag1 Ag4 41.5(2) 2_666 2_666
O3 Ag1 Ag4 50.07(13) . 2_666
O2 Ag1 Ag4 88.04(13) . 2_666
Ag1 Ag1 Ag4 111.46(3) 2_666 2_666
Ag2 Ag1 Ag4 136.42(3) . 2_666
O5 Ag2 C1 173.8(3) . .
O5 Ag2 O2 83.9(2) . .
C1 Ag2 O2 101.9(2) . .
O5 Ag2 Ag1 136.03(19) . .
C1 Ag2 Ag1 50.1(2) . .
O2 Ag2 Ag1 52.88(14) . .
O5 Ag2 Ag3 127.1(3) . .
C1 Ag2 Ag3 50.0(2) . .
O2 Ag2 Ag3 103.26(14) . .
Ag1 Ag2 Ag3 76.98(2) . .
O5 Ag2 Ag6 131.1(2) . .
C1 Ag2 Ag6 48.6(2) . .
O2 Ag2 Ag6 111.35(14) . .
Ag1 Ag2 Ag6 69.17(2) . .
Ag3 Ag2 Ag6 95.39(3) . .
O5 Ag2 Ag4 84.51(19) . 2_766
C1 Ag2 Ag4 90.8(2) . 2_766
O2 Ag2 Ag4 154.01(14) . 2_766
Ag1 Ag2 Ag4 130.21(3) . 2_766
Ag3 Ag2 Ag4 102.29(2) . 2_766
Ag6 Ag2 Ag4 61.27(2) . 2_766
O5 Ag2 Ag5 83.9(2) . 2_766
C1 Ag2 Ag5 90.2(2) . 2_766
O2 Ag2 Ag5 144.79(14) . 2_766
Ag1 Ag2 Ag5 135.39(3) . 2_766
Ag3 Ag2 Ag5 60.12(2) . 2_766
Ag6 Ag2 Ag5 101.49(2) . 2_766
Ag4 Ag2 Ag5 56.11(2) 2_766 2_766
O10 Ag3 C1 165.1(3) 2_766 .
O10 Ag3 O12 83.3(3) 2_766 2_766
C1 Ag3 O12 109.6(3) . 2_766
O10 Ag3 C2 136.9(3) 2_766 .
C1 Ag3 C2 29.3(3) . .
O12 Ag3 C2 138.7(3) 2_766 .
O10 Ag3 Ag4 90.9(2) 2_766 .
C1 Ag3 Ag4 75.9(2) . .
O12 Ag3 Ag4 173.8(2) 2_766 .
C2 Ag3 Ag4 46.6(2) . .
O10 Ag3 Ag2 148.5(2) 2_766 .
C1 Ag3 Ag2 46.3(2) . .
O12 Ag3 Ag2 68.0(2) 2_766 .
C2 Ag3 Ag2 74.0(2) . .
Ag4 Ag3 Ag2 118.10(3) . .
O10 Ag3 Ag5 101.4(2) 2_766 2_766
C1 Ag3 Ag5 88.8(2) . 2_766
O12 Ag3 Ag5 78.79(19) 2_766 2_766
C2 Ag3 Ag5 97.06(18) . 2_766
Ag4 Ag3 Ag5 104.62(3) . 2_766
Ag2 Ag3 Ag5 61.47(2) . 2_766
O10 Ag3 Ag6 75.2(2) 2_766 2_766
C1 Ag3 Ag6 102.93(19) . 2_766
O12 Ag3 Ag6 121.12(18) 2_766 2_766
C2 Ag3 Ag6 85.23(18) . 2_766
Ag4 Ag3 Ag6 58.99(2) . 2_766
Ag2 Ag3 Ag6 107.98(2) . 2_766
Ag5 Ag3 Ag6 53.90(2) 2_766 2_766
O8 Ag4 C2 174.1(3) 2_766 .
O8 Ag4 O3 90.5(2) 2_766 2_666
C2 Ag4 O3 90.4(2) . 2_666
O8 Ag4 Ag5 136.0(2) 2_766 .
C2 Ag4 Ag5 48.3(2) . .
O3 Ag4 Ag5 113.91(14) 2_666 .
O8 Ag4 Ag3 118.5(2) 2_766 .
C2 Ag4 Ag3 55.9(2) . .
O3 Ag4 Ag3 79.60(14) 2_666 .
Ag5 Ag4 Ag3 102.17(3) . .
O8 Ag4 Ag2 84.50(19) 2_766 2_766
C2 Ag4 Ag2 96.0(2) . 2_766
O3 Ag4 Ag2 165.98(14) 2_666 2_766
Ag5 Ag4 Ag2 62.88(2) . 2_766
Ag3 Ag4 Ag2 114.29(3) . 2_766
O8 Ag4 Ag6 79.1(2) 2_766 2_766
C2 Ag4 Ag6 96.1(2) . 2_766
O3 Ag4 Ag6 132.87(14) 2_666 2_766
Ag5 Ag4 Ag6 104.71(3) . 2_766
Ag3 Ag4 Ag6 66.39(2) . 2_766
Ag2 Ag4 Ag6 58.92(2) 2_766 2_766
O8 Ag4 Ag1 136.20(19) 2_766 2_666
C2 Ag4 Ag1 46.6(2) . 2_666
O3 Ag4 Ag1 48.25(14) 2_666 2_666
Ag5 Ag4 Ag1 68.63(2) . 2_666
Ag3 Ag4 Ag1 73.61(2) . 2_666
Ag2 Ag4 Ag1 131.48(3) 2_766 2_666
Ag6 Ag4 Ag1 137.07(3) 2_766 2_666
O11 Ag5 C2 169.3(3) . .
O11 Ag5 O1 90.7(2) . 2_666
C2 Ag5 O1 92.6(2) . 2_666
O11 Ag5 Ag4 140.1(2) . .
C2 Ag5 Ag4 48.7(2) . .
O1 Ag5 Ag4 102.12(15) 2_666 .
O11 Ag5 Ag6 107.3(2) . .
C2 Ag5 Ag6 62.3(2) . .
O1 Ag5 Ag6 94.90(15) 2_666 .
Ag4 Ag5 Ag6 109.02(3) . .
O11 Ag5 Ag3 74.69(18) . 2_766
C2 Ag5 Ag3 97.9(2) . 2_766
O1 Ag5 Ag3 151.51(15) 2_666 2_766
Ag4 Ag5 Ag3 104.71(3) . 2_766
Ag6 Ag5 Ag3 67.38(2) . 2_766
O11 Ag5 Ag2 87.97(19) . 2_766
C2 Ag5 Ag2 94.7(2) . 2_766
O1 Ag5 Ag2 147.05(15) 2_666 2_766
Ag4 Ag5 Ag2 61.01(2) . 2_766
Ag6 Ag5 Ag2 116.88(3) . 2_766
Ag3 Ag5 Ag2 58.41(2) 2_766 2_766
O9 Ag6 C1 160.6(4) . .
O9 Ag6 O7 94.7(4) . .
C1 Ag6 O7 103.6(3) . .
O9 Ag6 C2 134.3(3) . .
C1 Ag6 C2 27.0(3) . .
O7 Ag6 C2 130.7(3) . .
O9 Ag6 Ag5 88.9(3) . .
C1 Ag6 Ag5 72.7(2) . .
O7 Ag6 Ag5 176.4(3) . .
C2 Ag6 Ag5 45.70(19) . .
O9 Ag6 Ag2 152.9(3) . .
C1 Ag6 Ag2 46.2(2) . .
O7 Ag6 Ag2 61.9(3) . .
C2 Ag6 Ag2 71.18(19) . .
Ag5 Ag6 Ag2 114.65(3) . .
O9 Ag6 Ag4 102.8(2) . 2_766
C1 Ag6 Ag4 88.2(2) . 2_766
O7 Ag6 Ag4 74.49(19) . 2_766
C2 Ag6 Ag4 95.21(17) . 2_766
Ag5 Ag6 Ag4 104.99(3) . 2_766
Ag2 Ag6 Ag4 59.80(2) . 2_766
O9 Ag6 Ag3 74.7(2) . 2_766
C1 Ag6 Ag3 99.80(19) . 2_766
O7 Ag6 Ag3 122.56(18) . 2_766
C2 Ag6 Ag3 82.76(16) . 2_766
Ag5 Ag6 Ag3 58.72(2) . 2_766
Ag2 Ag6 Ag3 105.29(3) . 2_766
Ag4 Ag6 Ag3 54.61(2) 2_766 2_766
N2 Ag7 O2 171.6(4) 2_676 .
N1 Ag8 O4 160.3(3) 2_667 2_666
N1 Ag8 O1 106.0(3) 2_667 .
O4 Ag8 O1 89.9(2) 2_666 .
C2 C1 Ag2 153.6(7) . .
C2 C1 Ag6 95.9(6) . .
Ag2 C1 Ag6 85.2(3) . .
C2 C1 Ag1 122.4(6) . .
Ag2 C1 Ag1 83.5(3) . .
Ag6 C1 Ag1 96.3(3) . .
C2 C1 Ag3 83.4(6) . .
Ag2 C1 Ag3 83.6(3) . .
Ag6 C1 Ag3 152.2(4) . .
Ag1 C1 Ag3 107.6(3) . .
C1 C2 Ag5 129.0(7) . .
C1 C2 Ag4 144.7(7) . .
Ag5 C2 Ag4 82.9(3) . .
C1 C2 Ag1 95.8(6) . 2_666
Ag5 C2 Ag1 99.9(3) . 2_666
Ag4 C2 Ag1 91.9(3) . 2_666
C1 C2 Ag3 67.3(5) . .
Ag5 C2 Ag3 152.4(4) . .
Ag4 C2 Ag3 77.5(3) . .
Ag1 C2 Ag3 100.0(3) 2_666 .
C1 C2 Ag6 57.1(5) . .
Ag5 C2 Ag6 72.0(3) . .
Ag4 C2 Ag6 149.2(4) . .
Ag1 C2 Ag6 109.5(3) 2_666 .
Ag3 C2 Ag6 118.3(3) . .
O1 C3 O2 121.2(8) . .
O1 C3 C4 119.4(7) . .
O2 C3 C4 119.4(8) . .
C5 C4 C9 120.8(8) . .
C5 C4 C3 119.6(8) . .
C9 C4 C3 119.6(7) . .
C6 C5 C4 120.5(9) . .
C7 C6 C5 118.3(9) . .
C6 C7 C8 121.9(9) . .
C6 C7 C10 116.4(9) . .
C8 C7 C10 121.7(10) . .
C9 C8 C7 119.7(9) . .
C8 C9 C4 118.6(9) . .
N1 C10 C7 176.7(13) . .
O3 C11 O4 121.0(8) . .
O3 C11 C12 120.4(8) . .
O4 C11 C12 118.6(7) . .
C17 C12 C13 120.0(8) . .
C17 C12 C11 122.3(7) . .
C13 C12 C11 117.7(7) . .
C14 C13 C12 119.3(8) . .
C15 C14 C13 120.8(9) . .
C14 C15 C16 119.8(9) . .
C14 C15 C18 118.5(9) . .
C16 C15 C18 121.7(9) . .
C17 C16 C15 119.1(9) . .
C12 C17 C16 121.0(8) . .
N2 C18 C15 178.3(12) . .
O6 C19 O5 129.2(9) . .
O6 C19 C20 117.2(8) . .
O5 C19 C20 113.5(8) . .
F1 C20 F3 111.9(12) . .
F1 C20 F2 103.0(13) . .
F3 C20 F2 103.1(11) . .
F1 C20 C19 114.0(11) . .
F3 C20 C19 113.8(9) . .
F2 C20 C19 109.9(10) . .
O7 C21 O8 130.4(9) . .
O7 C21 C22 115.5(8) . .
O8 C21 C22 114.0(8) . .
F4 C22 F5 101.9(17) . .
F4 C22 F6 112.7(14) . .
F5 C22 F6 104.5(18) . .
F4 C22 C21 114.0(10) . .
F5 C22 C21 109.8(12) . .
F6 C22 C21 112.9(9) . .
O10 C23 O9 131.0(10) . .
O10 C23 C24 116.0(9) . .
O9 C23 C24 113.0(9) . .
F8 C24 F9 117.7(14) . .
F8 C24 F7 96.7(14) . .
F9 C24 F7 98.3(13) . .
F8 C24 F8' 46.0(18) . .
F9 C24 F8' 92(2) . .
F7 C24 F8' 141(2) . .
F8 C24 C23 117.1(12) . .
F9 C24 C23 114.1(10) . .
F7 C24 C23 108.6(13) . .
F8' C24 C23 101(2) . .
O11 C25 O12 128.7(9) . .
O11 C25 C26 115.0(9) . .
O12 C25 C26 116.3(9) . .
F11 C26 F11' 39.1(15) . .
F11 C26 F12' 125(3) . .
F11' C26 F12' 121(4) . .
F11 C26 F10 115(3) . .
F11' C26 F10 132(3) . .
F12' C26 F10 27(4) . .
F11 C26 F12 102.2(18) . .
F11' C26 F12 65(2) . .
F12' C26 F12 75(3) . .
F10 C26 F12 101(3) . .
F11 C26 F10' 53.5(15) . .
F11' C26 F10' 92(2) . .
F12' C26 F10' 100(3) . .
F10 C26 F10' 75(3) . .
F12 C26 F10' 147.0(15) . .
F11 C26 C25 117.9(14) . .
F11' C26 C25 114.8(14) . .
F12' C26 C25 116(3) . .
F10 C26 C25 113(3) . .
F12 C26 C25 104.9(13) . .
F10' C26 C25 106.5(14) . .
F8' F8 C24 80(2) . .
F8 F8' C24 54(2) . .
C10 N1 Ag8 163.3(10) . 2_667
C18 N2 Ag7 164.5(10) . 2_676
C3 O1 Ag8 136.9(5) . .
C3 O1 Ag5 117.7(5) . 2_666
Ag8 O1 Ag5 101.2(2) . 2_666
C3 O2 Ag7 124.5(5) . .
C3 O2 Ag1 100.4(5) . .
Ag7 O2 Ag1 102.4(2) . .
C3 O2 Ag2 118.8(5) . .
Ag7 O2 Ag2 116.0(2) . .
Ag1 O2 Ag2 72.90(15) . .
C11 O3 Ag1 107.1(5) . .
C11 O3 Ag4 120.7(5) . 2_666
Ag1 O3 Ag4 81.68(18) . 2_666
C11 O4 Ag8 132.7(5) . 2_666
C19 O5 Ag2 124.8(6) . .
C21 O7 Ag6 115.7(7) . .
C21 O8 Ag4 124.7(6) . 2_766
C23 O9 Ag6 125.9(7) . .
C23 O10 Ag3 124.9(7) . 2_766
C25 O11 Ag5 129.2(6) . .
C25 O12 Ag3 111.3(6) . 2_766
O5W O1W O6W 81(5) . .
O5W O1W O8W 62(5) . .
O6W O1W O8W 142(6) . .
O5W O1W O3W 107(6) . 2_676
O6W O1W O3W 172(6) . 2_676
O8W O1W O3W 46(3) . 2_676
O5W O1W O9W 42(4) . .
O6W O1W O9W 39(3) . .
O8W O1W O9W 104(4) . .
O3W O1W O9W 149(5) 2_676 .
O7W O2W O13W 81(5) . .
O7W O2W O3W 174(6) . 2_776
O13W O2W O3W 98(5) . 2_776
O8W O3W O1W 62(4) 2_676 2_676
O8W O3W O2W 110(5) 2_676 2_776
O1W O3W O2W 172(5) 2_676 2_776
O6W O4W O9W 52(4) . .
O6W O4W O7W 152(6) . .
O9W O4W O7W 155(6) . .
O6W O4W O10W 107(5) . .
O9W O4W O10W 55(4) . .
O7W O4W O10W 100(4) . .
O1W O5W O9W 101(6) . .
O1W O5W O16W 161(7) . .
O9W O5W O16W 60(4) . .
O1W O5W O12W 146(7) . .
O9W O5W O12W 112(6) . .
O16W O5W O12W 52(4) . .
O1W O5W O8W 75(5) . .
O9W O5W O8W 174(6) . .
O16W O5W O8W 124(6) . .
O12W O5W O8W 72(5) . .
O1W O5W O6W 58(4) . .
O9W O5W O6W 44(3) . .
O16W O5W O6W 104(5) . .
O12W O5W O6W 156(6) . .
O8W O5W O6W 132(5) . .
O9W O6W O4W 73(5) . .
O9W O6W O1W 91(5) . .
O4W O6W O1W 163(7) . .
O9W O6W O5W 49(4) . .
O4W O6W O5W 122(6) . .
O1W O6W O5W 41(3) . .
O2W O7W O4W 168(6) . .
O2W O7W O13W 50(4) . .
O4W O7W O13W 118(5) . .
O3W O8W O15W 151(6) 2_676 .
O3W O8W O5W 117(6) 2_676 .
O15W O8W O5W 92(5) . .
O3W O8W O1W 73(5) 2_676 .
O15W O8W O1W 136(5) . .
O5W O8W O1W 44(3) . .
O3W O8W O12W 167(6) 2_676 .
O15W O8W O12W 42(3) . .
O5W O8W O12W 50(4) . .
O1W O8W O12W 94(4) . .
O6W O9W O5W 87(6) . .
O6W O9W O16W 147(7) . .
O5W O9W O16W 60(4) . .
O6W O9W O4W 55(4) . .
O5W O9W O4W 141(6) . .
O16W O9W O4W 158(6) . .
O6W O9W O10W 132(6) . .
O5W O9W O10W 141(6) . .
O16W O9W O10W 81(5) . .
O4W O9W O10W 78(4) . .
O6W O9W O1W 51(4) . .
O5W O9W O1W 36(3) . .
O16W O9W O1W 96(5) . .
O4W O9W O1W 105(5) . .
O10W O9W O1W 177(5) . .
O11W O10W O9W 140(6) . .
O11W O10W O16W 177(6) . .
O9W O10W O16W 43(3) . .
O11W O10W O4W 93(4) . .
O9W O10W O4W 47(3) . .
O16W O10W O4W 90(4) . .
O13W O11W O10W 126(5) . .
O13W O11W O14W 54(3) . 1_655
O10W O11W O14W 177(6) . 1_655
O15W O12W O16W 173(8) . .
O15W O12W O5W 113(7) . .
O16W O12W O5W 64(5) . .
O15W O12W O8W 54(4) . .
O16W O12W O8W 122(6) . .
O5W O12W O8W 58(4) . .
O2W O13W O14W 138(6) . 1_655
O2W O13W O11W 150(6) . .
O14W O13W O11W 71(5) 1_655 .
O2W O13W O7W 48(4) . .
O14W O13W O7W 173(6) 1_655 .
O11W O13W O7W 102(5) . .
O13W O14W O15W 132(5) 1_455 .
O13W O14W O11W 55(4) 1_455 1_455
O15W O14W O11W 172(5) . 1_455
O12W O15W O8W 84(5) . .
O12W O15W O14W 173(7) . .
O8W O15W O14W 90(5) . .
O12W O16W O9W 124(7) . .
O12W O16W O5W 64(5) . .
O9W O16W O5W 60(4) . .
O12W O16W O10W 177(7) . .
O9W O16W O10W 56(4) . .
O5W O16W O10W 116(5) . .

loop_
_geom_bond_atom_site_label_1
_geom_bond_atom_site_label_2
_geom_bond_distance
_geom_bond_site_symmetry_2
Ag1 C1 2.298(8) .
Ag1 C2 2.382(8) 2_666
Ag1 O3 2.470(6) .
Ag1 O2 2.483(6) .
Ag1 Ag1 2.7444(13) 2_666
Ag1 Ag2 2.9767(9) .
Ag1 Ag4 3.2757(9) 2_666
Ag2 O5 2.168(7) .
Ag2 C1 2.172(8) .
Ag2 O2 2.526(5) .
Ag2 Ag3 2.9832(10) .
Ag2 Ag6 2.9964(10) .
Ag2 Ag4 3.0239(9) 2_766
Ag2 Ag5 3.0770(9) 2_766
Ag3 O10 2.211(7) 2_766
Ag3 C1 2.300(8) .
Ag3 O12 2.358(8) 2_766
Ag3 C2 2.477(9) .
Ag3 Ag4 2.9183(10) .
Ag3 Ag5 3.0369(10) 2_766
Ag3 Ag6 3.2801(9) 2_766
Ag4 O8 2.170(7) 2_766
Ag4 C2 2.173(9) .
Ag4 O3 2.539(6) 2_666
Ag4 Ag5 2.8696(10) .
Ag4 Ag2 3.0239(9) 2_766
Ag4 Ag6 3.0680(10) 2_766
Ag4 Ag1 3.2757(9) 2_666
Ag5 O11 2.151(7) .
Ag5 C2 2.160(9) .
Ag5 O1 2.503(6) 2_666
Ag5 Ag6 2.8709(10) .
Ag5 Ag3 3.0369(9) 2_766
Ag5 Ag2 3.0770(9) 2_766
Ag6 O9 2.200(8) .
Ag6 C1 2.255(8) .
Ag6 O7 2.448(9) .
Ag6 C2 2.673(9) .
Ag6 Ag4 3.0680(10) 2_766
Ag6 Ag3 3.2801(9) 2_766
Ag7 N2 2.117(9) 2_676
Ag7 O2 2.230(6) .
Ag8 N1 2.138(9) 2_667
Ag8 O4 2.218(6) 2_666
Ag8 O1 2.498(7) .
C1 C2 1.221(12) .
C2 Ag1 2.382(8) 2_666
C3 O1 1.274(11) .
C3 O2 1.276(10) .
C3 C4 1.475(12) .
C4 C5 1.394(11) .
C4 C9 1.408(12) .
C5 C6 1.385(13) .
C6 C7 1.384(15) .
C7 C8 1.404(15) .
C7 C10 1.457(13) .
C8 C9 1.381(14) .
C10 N1 1.138(13) .
C11 O3 1.246(10) .
C11 O4 1.283(10) .
C11 C12 1.483(11) .
C12 C17 1.379(12) .
C12 C13 1.405(11) .
C13 C14 1.387(14) .
C14 C15 1.384(14) .
C15 C16 1.412(14) .
C15 C18 1.432(13) .
C16 C17 1.388(14) .
C18 N2 1.145(14) .
C19 O6 1.224(11) .
C19 O5 1.231(11) .
C19 C20 1.536(13) .
C20 F1 1.244(15) .
C20 F3 1.309(14) .
C20 F2 1.330(17) .
C21 O7 1.206(12) .
C21 O8 1.239(11) .
C21 C22 1.546(13) .
C22 F4 1.233(15) .
C22 F5 1.25(2) .
C22 F6 1.264(14) .
C23 O10 1.219(12) .
C23 O9 1.243(13) .
C23 C24 1.525(15) .
C24 F8 1.220(18) .
C24 F9 1.313(14) .
C24 F7 1.39(2) .
C24 F8' 1.48(5) .
C25 O11 1.234(11) .
C25 O12 1.268(12) .
C25 C26 1.535(15) .
C26 F11 1.23(2) .
C26 F11' 1.23(2) .
C26 F12' 1.24(5) .
C26 F10 1.26(6) .
C26 F12 1.40(3) .
C26 F10' 1.47(3) .
F8 F8' 1.08(4) .
N1 Ag8 2.138(9) 2_667
N2 Ag7 2.117(9) 2_676
O1 Ag5 2.503(6) 2_666
O3 Ag4 2.539(6) 2_666
O4 Ag8 2.218(6) 2_666
O8 Ag4 2.170(7) 2_766
O10 Ag3 2.211(7) 2_766
O12 Ag3 2.358(8) 2_766
O1W O5W 1.07(7) .
O1W O6W 1.37(7) .
O1W O8W 1.49(7) .
O1W O3W 1.62(8) 2_676
O1W O9W 1.77(8) .
O2W O7W 1.06(6) .
O2W O13W 1.09(6) .
O2W O3W 1.76(7) 2_776
O3W O8W 1.21(7) 2_676
O3W O1W 1.62(8) 2_676
O3W O2W 1.76(7) 2_776
O4W O6W 1.14(7) .
O4W O9W 1.34(7) .
O4W O7W 1.36(7) .
O4W O10W 1.79(8) .
O5W O9W 1.22(7) .
O5W O16W 1.22(7) .
O5W O12W 1.23(7) .
O5W O8W 1.36(7) .
O5W O6W 1.60(8) .
O6W O9W 1.10(7) .
O7W O13W 1.41(7) .
O8W O3W 1.21(7) 2_676
O8W O15W 1.24(7) .
O8W O12W 1.52(8) .
O9W O16W 1.23(7) .
O9W O10W 1.50(8) .
O10W O11W 1.41(7) .
O10W O16W 1.78(9) .
O11W O13W 1.28(7) .
O11W O14W 1.48(7) 1_655
O12W O15W 1.02(6) .
O12W O16W 1.08(7) .
O13W O14W 1.27(7) 1_655
O14W O13W 1.27(7) 1_455
O14W O15W 1.48(7) .
O14W O11W 1.48(7) 1_455
